data_7237599
loop_
_publ_author_name
'Huang, Qiuqin'
'Mei, Xiaofei'
'Xie, Zongliang'
'Wu, Duobin'
'Yang, Shuming'
'Gong, Wenjing'
'Chi, Zhenguo'
'Lin, Zhenghuan'
'Ling, Qidan'

_publ_section_title
;
 Photo-induced phosphorescence and mechanoluminescence switching in a
 simple purely organic molecule
;
_journal_issue 9
_journal_name_full 'Journal of Materials Chemistry C'
_journal_page_first 2530
_journal_paper_doi 10.1039/C8TC06202A
_journal_volume 7
_journal_year 2019
_chemical_formula_sum 'C14 H13 N O'
_chemical_formula_weight 211.25
_space_group_crystal_system tetragonal
_space_group_IT_number 80
_space_group_name_Hall 'I 4bw'
_space_group_name_H-M_alt 'I 41'
_atom_sites_solution_hydrogens geom
_audit_creation_method SHELXL-2014/7
_audit_update_record
;
2018-11-23 deposited with the CCDC.
2019-02-05 downloaded from the CCDC.
;
_cell_angle_alpha 90
_cell_angle_beta 90
_cell_angle_gamma 90
_cell_formula_units_Z 16
_cell_length_a 27.330(4)
_cell_length_b 27.330(4)
_cell_length_c 5.9874(9)
_cell_measurement_reflns_used 978
_cell_measurement_temperature 173.01(10)
_cell_measurement_theta_max 19.5420
_cell_measurement_theta_min 4.3000
_cell_volume 4472.2(11)
_computing_structure_refinement 'SHELXL-2014/7 (Sheldrick, 2014)'
_diffrn_ambient_temperature 173.01(10)
_diffrn_measured_fraction_theta_full 0.996
_diffrn_measured_fraction_theta_max 0.996
_diffrn_measurement_device_type 'Xcalibur, Eos, Gemini'
_diffrn_measurement_method '\w scans'
_diffrn_radiation_type MoK\a
_diffrn_radiation_wavelength 0.71073
_diffrn_reflns_av_R_equivalents 0.0893
_diffrn_reflns_av_unetI/netI 0.1542
_diffrn_reflns_Laue_measured_fraction_full 0.996
_diffrn_reflns_Laue_measured_fraction_max 0.996
_diffrn_reflns_limit_h_max 32
_diffrn_reflns_limit_h_min -32
_diffrn_reflns_limit_k_max 32
_diffrn_reflns_limit_k_min -22
_diffrn_reflns_limit_l_max 6
_diffrn_reflns_limit_l_min -7
_diffrn_reflns_number 9595
_diffrn_reflns_point_group_measured_fraction_full 0.985
_diffrn_reflns_point_group_measured_fraction_max 0.985
_diffrn_reflns_theta_full 24.996
_diffrn_reflns_theta_max 24.996
_diffrn_reflns_theta_min 3.483
_exptl_absorpt_coefficient_mu 0.079
_exptl_absorpt_correction_T_max 1.00000
_exptl_absorpt_correction_T_min 0.50212
_exptl_absorpt_correction_type multi-scan
_exptl_crystal_colour colorless
_exptl_crystal_density_diffrn 1.255
_exptl_crystal_description strip
_exptl_crystal_F_000 1792
_exptl_crystal_size_max 0.65
_exptl_crystal_size_mid 0.3
_exptl_crystal_size_min 0.15
_refine_diff_density_max 0.162
_refine_diff_density_min -0.191
_refine_diff_density_rms 0.041
_refine_ls_abs_structure_details
;
 Flack x determined using 553 quotients [(I+)-(I-)]/[(I+)+(I-)]
 (Parsons, Flack and Wagner, Acta Cryst. B69 (2013) 249-259).
;
_refine_ls_abs_structure_Flack 2.2(10)
_refine_ls_extinction_method none
_refine_ls_goodness_of_fit_ref 0.979
_refine_ls_hydrogen_treatment constr
_refine_ls_matrix_type full
_refine_ls_number_parameters 291
_refine_ls_number_reflns 3875
_refine_ls_number_restraints 1
_refine_ls_restrained_S_all 0.979
_refine_ls_R_factor_all 0.1534
_refine_ls_R_factor_gt 0.0798
_refine_ls_shift/su_max 0.001
_refine_ls_shift/su_mean 0.000
_refine_ls_structure_factor_coef Fsqd
_refine_ls_weighting_details 'w=1/[\s^2^(Fo^2^)+(0.0182P)^2^] where P=(Fo^2^+2Fc^2^)/3'
_refine_ls_weighting_scheme calc
_refine_ls_wR_factor_gt 0.0981
_refine_ls_wR_factor_ref 0.1188
_reflns_Friedel_coverage 0.790
_reflns_Friedel_fraction_full 0.970
_reflns_Friedel_fraction_max 0.970
_reflns_number_gt 2201
_reflns_number_total 3875
_reflns_threshold_expression 'I > 2\s(I)'
_cod_data_source_file c8tc06202a5.cif
_cod_data_source_block exp_5701
_cod_original_cell_volume 4472.3(13)
_cod_database_code 7237599
_shelx_shelxl_version_number 2014/7
_shelx_space_group_comment
;
The symmetry employed for this shelxl refinement is uniquely defined
by the following loop, which should always be used as a source of
symmetry information in preference to the above space-group names.
They are only intended as comments.
;

loop_
_space_group_symop_operation_xyz
'x, y, z'
'-x+1/2, -y+1/2, z+1/2'
'-y, x+1/2, z+1/4'
'y+1/2, -x, z+3/4'
'x+1/2, y+1/2, z+1/2'
'-x+1, -y+1, z+1'
'-y+1/2, x+1, z+3/4'
'y+1, -x+1/2, z+5/4'

loop_
_atom_site_label
_atom_site_type_symbol
_atom_site_fract_x
_atom_site_fract_y
_atom_site_fract_z
_atom_site_U_iso_or_equiv
_atom_site_adp_type
_atom_site_occupancy
_atom_site_site_symmetry_order
_atom_site_calc_flag
_atom_site_refinement_flags_posn
_atom_site_refinement_flags_adp
O001 O -1.21596(16) -0.79541(15) -1.8930(8) 0.0408(12) Uani 1 1 d . .
H001 H -1.2082 -0.7690 -1.8383 0.061 Uiso 1 1 calc R U
O002 O -1.22100(15) -1.20166(15) -1.3856(8) 0.0402(12) Uani 1 1 d . .
H002 H -1.2086 -1.2240 -1.3137 0.060 Uiso 1 1 calc R U
N003 N -1.19339(19) -1.09934(17) -1.3758(8) 0.0324(13) Uani 1 1 d . .
N004 N -1.17858(19) -0.89383(17) -1.8878(8) 0.0320(13) Uani 1 1 d . .
C005 C -1.2158(3) -1.0592(2) -1.0599(10) 0.0295(16) Uani 1 1 d . .
C006 C -1.2325(2) -1.0854(2) -1.2455(10) 0.0296(17) Uani 1 1 d . .
C007 C -1.1631(2) -1.0584(2) -1.0757(10) 0.0290(16) Uani 1 1 d . .
C008 C -1.2491(3) -1.0407(2) -0.9088(11) 0.0366(17) Uani 1 1 d . .
H008 H -1.2383 -1.0234 -0.7842 0.044 Uiso 1 1 calc R U
C009 C -1.1835(2) -0.8649(2) -2.0883(9) 0.0310(16) Uani 1 1 d . .
H00A H -1.2150 -0.8717 -2.1556 0.037 Uiso 1 1 calc R U
H00B H -1.1584 -0.8748 -2.1938 0.037 Uiso 1 1 calc R U
C00A C -1.1514(3) -1.0837(2) -1.2723(10) 0.0323(17) Uani 1 1 d . .
C00B C -1.2162(3) -0.9117(2) -1.7550(10) 0.0319(18) Uani 1 1 d . .
C00C C -1.1945(2) -1.1284(2) -1.5774(9) 0.0353(17) Uani 1 1 d . .
H00E H -1.1698 -1.1162 -1.6795 0.042 Uiso 1 1 calc R U
H00F H -1.2261 -1.1244 -1.6485 0.042 Uiso 1 1 calc R U
C00D C -1.1960(3) -0.9361(2) -1.5719(11) 0.0355(18) Uani 1 1 d . .
C00E C -1.1266(3) -1.0384(2) -0.9444(11) 0.0382(19) Uani 1 1 d . .
H00G H -1.1344 -1.0214 -0.8148 0.046 Uiso 1 1 calc R U
C00F C -1.1855(2) -1.1821(2) -1.5378(11) 0.0387(19) Uani 1 1 d . .
H00H H -1.1874 -1.1995 -1.6787 0.046 Uiso 1 1 calc R U
H00J H -1.1530 -1.1867 -1.4770 0.046 Uiso 1 1 calc R U
C00G C -1.3148(2) -1.0743(2) -1.1286(11) 0.0405(18) Uani 1 1 d . .
H00K H -1.3482 -1.0790 -1.1500 0.049 Uiso 1 1 calc R U
C00H C -1.1441(3) -0.9327(2) -1.5947(11) 0.0353(18) Uani 1 1 d . .
C00I C -1.2660(3) -0.9087(2) -1.7844(10) 0.0383(18) Uani 1 1 d . .
H00I H -1.2790 -0.8923 -1.9070 0.046 Uiso 1 1 calc R U
C00J C -1.1342(3) -0.9067(2) -1.7901(11) 0.0354(18) Uani 1 1 d . .
C00K C -1.1792(2) -0.8107(2) -2.0470(10) 0.0341(18) Uani 1 1 d . .
H00C H -1.1470 -0.8033 -1.9870 0.041 Uiso 1 1 calc R U
H00D H -1.1829 -0.7931 -2.1867 0.041 Uiso 1 1 calc R U
C00L C -1.2964(3) -0.9304(2) -1.6301(12) 0.045(2) Uani 1 1 d . .
H00L H -1.3302 -0.9286 -1.6480 0.054 Uiso 1 1 calc R U
C00M C -1.2818(3) -1.0933(2) -1.2791(10) 0.0391(19) Uani 1 1 d . .
H00M H -1.2927 -1.1112 -1.4016 0.047 Uiso 1 1 calc R U
C00N C -1.0785(3) -1.0441(2) -1.0083(11) 0.044(2) Uani 1 1 d . .
H00N H -1.0538 -1.0306 -0.9213 0.052 Uiso 1 1 calc R U
C00O C -1.1027(3) -1.0895(2) -1.3380(11) 0.0392(18) Uani 1 1 d . .
H00O H -1.0947 -1.1060 -1.4687 0.047 Uiso 1 1 calc R U
C00P C -1.2981(3) -1.0479(2) -0.9435(11) 0.0382(18) Uani 1 1 d . .
H00P H -1.3206 -1.0350 -0.8428 0.046 Uiso 1 1 calc R U
C00Q C -1.2271(3) -0.9575(2) -1.4161(11) 0.047(2) Uani 1 1 d . .
H00Q H -1.2144 -0.9733 -1.2915 0.056 Uiso 1 1 calc R U
C00R C -1.2768(3) -0.9548(3) -1.4480(12) 0.051(2) Uani 1 1 d . .
H00R H -1.2977 -0.9697 -1.3457 0.061 Uiso 1 1 calc R U
C00S C -1.0667(2) -1.0697(2) -1.2014(12) 0.0439(19) Uani 1 1 d . .
H00S H -1.0340 -1.0737 -1.2400 0.053 Uiso 1 1 calc R U
C00T C -1.0873(3) -0.8975(2) -1.8630(12) 0.0467(19) Uani 1 1 d . .
H00T H -1.0814 -0.8798 -1.9927 0.056 Uiso 1 1 calc R U
C00U C -1.1053(3) -0.9508(3) -1.4701(12) 0.056(2) Uani 1 1 d . .
H00U H -1.1110 -0.9683 -1.3395 0.068 Uiso 1 1 calc R U
C00V C -1.0582(3) -0.9426(3) -1.5418(14) 0.065(3) Uani 1 1 d . .
H00V H -1.0320 -0.9550 -1.4602 0.078 Uiso 1 1 calc R U
C00W C -1.0494(3) -0.9158(3) -1.7361(15) 0.062(3) Uani 1 1 d . .
H00W H -1.0173 -0.9101 -1.7807 0.074 Uiso 1 1 calc R U

loop_
_atom_site_aniso_label
_atom_site_aniso_U_11
_atom_site_aniso_U_22
_atom_site_aniso_U_33
_atom_site_aniso_U_23
_atom_site_aniso_U_13
_atom_site_aniso_U_12
O001 0.052(3) 0.024(3) 0.046(3) -0.014(2) -0.004(3) 0.000(2)
O002 0.048(3) 0.028(3) 0.044(3) 0.013(2) -0.008(3) 0.000(2)
N003 0.031(4) 0.032(4) 0.033(3) 0.000(3) 0.000(3) -0.002(3)
N004 0.033(4) 0.031(4) 0.031(3) -0.003(3) -0.001(3) 0.000(3)
C005 0.037(5) 0.021(4) 0.030(4) 0.002(3) 0.000(4) 0.002(3)
C006 0.029(4) 0.023(4) 0.037(4) 0.006(3) 0.001(4) 0.003(3)
C007 0.037(5) 0.018(4) 0.033(4) 0.003(3) -0.002(3) -0.003(3)
C008 0.054(5) 0.028(4) 0.028(4) 0.002(3) -0.008(4) 0.001(4)
C009 0.036(4) 0.033(4) 0.024(4) -0.004(3) 0.000(3) 0.004(3)
C00A 0.035(5) 0.031(4) 0.031(4) 0.005(3) 0.007(4) 0.003(3)
C00B 0.042(5) 0.028(4) 0.026(4) -0.003(3) -0.002(4) -0.002(4)
C00C 0.044(5) 0.039(5) 0.023(4) 0.004(3) 0.003(3) 0.000(3)
C00D 0.049(5) 0.024(4) 0.034(4) -0.008(3) -0.004(4) -0.001(4)
C00E 0.047(5) 0.026(4) 0.041(4) -0.004(4) -0.007(4) -0.004(4)
C00F 0.038(5) 0.034(5) 0.044(5) -0.004(4) -0.004(4) -0.004(4)
C00G 0.030(4) 0.048(5) 0.044(5) 0.000(4) -0.002(4) -0.004(4)
C00H 0.047(5) 0.022(4) 0.037(4) -0.009(3) -0.020(4) 0.011(3)
C00I 0.050(5) 0.035(5) 0.030(4) 0.001(3) -0.004(4) 0.002(4)
C00J 0.037(5) 0.023(4) 0.046(5) -0.005(3) -0.008(4) 0.003(3)
C00K 0.032(4) 0.034(4) 0.036(4) -0.002(4) 0.001(4) 0.002(3)
C00L 0.049(5) 0.042(5) 0.045(5) -0.006(4) 0.009(4) -0.003(4)
C00M 0.043(5) 0.035(5) 0.039(5) 0.000(4) -0.001(4) 0.006(4)
C00N 0.051(6) 0.030(5) 0.050(5) 0.001(4) -0.015(4) -0.009(4)
C00O 0.050(5) 0.037(5) 0.031(4) 0.006(4) 0.000(4) -0.003(4)
C00P 0.036(5) 0.039(5) 0.040(4) 0.009(4) 0.008(4) 0.008(4)
C00Q 0.087(7) 0.026(4) 0.028(4) -0.004(4) -0.010(5) -0.005(4)
C00R 0.080(7) 0.033(5) 0.039(5) -0.009(4) 0.016(5) -0.018(5)
C00S 0.032(5) 0.041(5) 0.059(5) 0.012(4) 0.005(4) -0.002(4)
C00T 0.041(5) 0.041(5) 0.058(5) -0.015(4) -0.003(5) 0.003(4)
C00U 0.075(7) 0.037(5) 0.057(5) -0.009(4) -0.029(5) 0.010(5)
C00V 0.066(7) 0.044(6) 0.085(8) -0.020(5) -0.050(6) 0.022(5)
C00W 0.037(6) 0.053(6) 0.095(7) -0.018(5) -0.019(5) 0.009(4)

loop_
_atom_type_symbol
_atom_type_description
_atom_type_scat_dispersion_real
_atom_type_scat_dispersion_imag
_atom_type_scat_source
C C 0.0033 0.0016 'International Tables Vol C Tables 4.2.6.8 and 6.1.1.4'
H H 0.0000 0.0000 'International Tables Vol C Tables 4.2.6.8 and 6.1.1.4'
N N 0.0061 0.0033 'International Tables Vol C Tables 4.2.6.8 and 6.1.1.4'
O O 0.0106 0.0060 'International Tables Vol C Tables 4.2.6.8 and 6.1.1.4'

loop_
_geom_angle_atom_site_label_1
_geom_angle_atom_site_label_2
_geom_angle_atom_site_label_3
_geom_angle
C00A N003 C006 107.8(5)
C00A N003 C00C 124.4(5)
C006 N003 C00C 127.6(5)
C00B N004 C00J 108.4(5)
C00B N004 C009 126.9(5)
C00J N004 C009 124.7(6)
C008 C005 C006 119.6(7)
C008 C005 C007 134.1(6)
C006 C005 C007 106.4(6)
N003 C006 C00M 129.2(6)
N003 C006 C005 109.8(6)
C00M C006 C005 121.0(6)
C00E C007 C00A 120.6(7)
C00E C007 C005 133.5(6)
C00A C007 C005 105.9(6)
C00P C008 C005 119.5(7)
N004 C009 C00K 113.2(5)
N003 C00A C00O 129.3(6)
N003 C00A C007 110.0(6)
C00O C00A C007 120.6(7)
C00I C00B N004 129.7(6)
C00I C00B C00D 121.3(7)
N004 C00B C00D 109.0(6)
N003 C00C C00F 113.6(5)
C00Q C00D C00B 119.0(7)
C00Q C00D C00H 134.4(7)
C00B C00D C00H 106.6(6)
C00N C00E C007 119.0(6)
O002 C00F C00C 110.8(5)
C00M C00G C00P 120.1(7)
C00U C00H C00J 118.9(7)
C00U C00H C00D 133.2(7)
C00J C00H C00D 107.8(6)
C00B C00I C00L 119.1(7)
C00T C00J N004 129.2(6)
C00T C00J C00H 122.6(7)
N004 C00J C00H 108.2(6)
O001 C00K C009 109.8(5)
C00I C00L C00R 120.1(7)
C00G C00M C006 119.0(6)
C00E C00N C00S 120.7(7)
C00S C00O C00A 117.7(6)
C008 C00P C00G 120.8(7)
C00R C00Q C00D 119.3(7)
C00Q C00R C00L 121.2(7)
C00O C00S C00N 121.4(7)
C00W C00T C00J 117.4(7)
C00V C00U C00H 119.3(8)
C00U C00V C00W 120.6(8)
C00T C00W C00V 121.3(8)

loop_
_geom_bond_atom_site_label_1
_geom_bond_atom_site_label_2
_geom_bond_distance
O001 C00K 1.427(7)
O002 C00F 1.434(7)
N003 C00A 1.373(8)
N003 C006 1.376(7)
N003 C00C 1.445(7)
N004 C00B 1.388(8)
N004 C00J 1.391(8)
N004 C009 1.443(7)
C005 C008 1.380(8)
C005 C006 1.398(8)
C005 C007 1.443(8)
C006 C00M 1.382(8)
C007 C00E 1.381(8)
C007 C00A 1.401(8)
C008 C00P 1.371(8)
C009 C00K 1.508(7)
C00A C00O 1.396(8)
C00B C00I 1.376(8)
C00B C00D 1.397(8)
C00C C00F 1.506(8)
C00D C00Q 1.391(9)
C00D C00H 1.427(8)
C00E C00N 1.377(9)
C00G C00M 1.376(8)
C00G C00P 1.398(8)
C00H C00U 1.389(9)
C00H C00J 1.396(8)
C00I C00L 1.376(8)
C00J C00T 1.378(8)
C00L C00R 1.386(10)
C00N C00S 1.390(9)
C00O C00S 1.389(8)
C00Q C00R 1.373(10)
C00T C00W 1.378(9)
C00U C00V 1.375(10)
C00V C00W 1.396(11)
